data_7159014
loop_
_publ_author_name
'Paramonova, Polina'
'Lebedev, Rodion'
'Bakulina, Olga'
'Dar'in, Dmitry'
'Krasavin, Mikhail'

_publ_section_title
;
 &#x000D; In situ generation of imines by the Staudinger/aza-Wittig tandem
 reaction combined with thermally induced Wolff rearrangement for one-pot
 three-component \b-lactam synthesis
;
_journal_name_full 'Organic &amp; Biomolecular Chemistry'
_journal_paper_doi 10.1039/D2OB01852G
_journal_year 2022
_chemical_formula_moiety 'C20 H19 N O4'
_chemical_formula_sum 'C20 H19 N O4'
_chemical_formula_weight 337.36
_space_group_crystal_system monoclinic
_space_group_IT_number 14
_space_group_name_Hall '-P 2yn'
_space_group_name_H-M_alt 'P 1 21/n 1'
_atom_sites_solution_hydrogens geom
_atom_sites_solution_primary dual
_audit_creation_date 2022-09-20
_audit_creation_method
;
Olex2 1.5
(compiled 2022.04.07 svn.rca3783a0 for OlexSys, GUI svn.r6498)
;
_audit_update_record
;
2022-09-20 deposited with the CCDC.	2022-11-15 downloaded from the CCDC.
;
_cell_angle_alpha 90
_cell_angle_beta 104.098(2)
_cell_angle_gamma 90
_cell_formula_units_Z 4
_cell_length_a 13.2559(2)
_cell_length_b 8.60080(10)
_cell_length_c 14.9878(3)
_cell_measurement_reflns_used 7128
_cell_measurement_temperature 100.15
_cell_measurement_theta_max 69.0980
_cell_measurement_theta_min 3.9830
_cell_volume 1657.31(5)
_computing_molecular_graphics 'Olex2 1.5 (Dolomanov et al., 2009)'
_computing_publication_material 'Olex2 1.5 (Dolomanov et al., 2009)'
_computing_structure_refinement 'SHELXL 2018/3 (Sheldrick, 2015)'
_computing_structure_solution 'SHELXT 2018/2 (Sheldrick, 2018)'
_diffrn_ambient_temperature 100.15
_diffrn_measured_fraction_theta_full 1.000
_diffrn_measured_fraction_theta_max 0.998
_diffrn_measurement_device_type 'SuperNova, Single source at offset/far, HyPix3000'
_diffrn_radiation_type CuK\a
_diffrn_radiation_wavelength 1.54184
_diffrn_reflns_av_R_equivalents 0.0258
_diffrn_reflns_av_unetI/netI 0.0278
_diffrn_reflns_Laue_measured_fraction_full 1.000
_diffrn_reflns_Laue_measured_fraction_max 0.998
_diffrn_reflns_limit_h_max 14
_diffrn_reflns_limit_h_min -16
_diffrn_reflns_limit_k_max 10
_diffrn_reflns_limit_k_min -10
_diffrn_reflns_limit_l_max 18
_diffrn_reflns_limit_l_min -17
_diffrn_reflns_number 10828
_diffrn_reflns_point_group_measured_fraction_full 1.000
_diffrn_reflns_point_group_measured_fraction_max 0.998
_diffrn_reflns_theta_full 67.684
_diffrn_reflns_theta_max 69.199
_diffrn_reflns_theta_min 3.997
_exptl_absorpt_coefficient_mu 0.772
_exptl_crystal_colour colourless
_exptl_crystal_colour_primary colourless
_exptl_crystal_density_diffrn 1.352
_exptl_crystal_description prism
_exptl_crystal_F_000 712
_refine_diff_density_max 0.202
_refine_diff_density_min -0.223
_refine_diff_density_rms 0.040
_refine_ls_extinction_method none
_refine_ls_goodness_of_fit_ref 1.032
_refine_ls_hydrogen_treatment constr
_refine_ls_matrix_type full
_refine_ls_number_parameters 227
_refine_ls_number_reflns 3086
_refine_ls_number_restraints 0
_refine_ls_restrained_S_all 1.032
_refine_ls_R_factor_all 0.0396
_refine_ls_R_factor_gt 0.0341
_refine_ls_shift/su_max 0.001
_refine_ls_shift/su_mean 0.000
_refine_ls_structure_factor_coef Fsqd
_refine_ls_weighting_details 'w=1/[\s^2^(Fo^2^)+(0.0465P)^2^+0.4920P] where P=(Fo^2^+2Fc^2^)/3'
_refine_ls_weighting_scheme calc
_refine_ls_wR_factor_gt 0.0873
_refine_ls_wR_factor_ref 0.0913
_reflns_Friedel_coverage 0.000
_reflns_number_gt 2689
_reflns_number_total 3086
_reflns_threshold_expression 'I > 2\s(I)'
_cod_data_source_file d2ob01852g2.cif
_cod_data_source_block 2ver0-21974_pps-192_auto
_cod_database_code 7159014
_shelx_shelxl_version_number 2018/3
_shelx_space_group_comment
;
The symmetry employed for this shelxl refinement is uniquely defined
by the following loop, which should always be used as a source of
symmetry information in preference to the above space-group names.
They are only intended as comments.
;
_olex2_refinement_description
;
1. Fixed Uiso
 At 1.2 times of:
  All C(H) groups, All C(H,H) groups
 At 1.5 times of:
  All C(H,H,H) groups
2.a Ternary CH refined with riding coordinates:
 C3(H3)
2.b Secondary CH2 refined with riding coordinates:
 C6(H6A,H6B), C7(H7A,H7B), C19(H19A,H19B)
2.c Aromatic/amide H refined with riding coordinates:
 C8(H8), C9(H9), C10(H10), C11(H11), C13(H13), C14(H14), C15(H15), C16(H16),
 C17(H17)
2.d Idealised Me refined as rotating group:
 C20(H20A,H20B,H20C)
;
_olex2_submission_special_instructions 'No special instructions were received'

loop_
_space_group_symop_operation_xyz
'x, y, z'
'-x+1/2, y+1/2, -z+1/2'
'-x, -y, -z'
'x-1/2, -y-1/2, z-1/2'

loop_
_atom_site_label
_atom_site_type_symbol
_atom_site_fract_x
_atom_site_fract_y
_atom_site_fract_z
_atom_site_U_iso_or_equiv
_atom_site_adp_type
_atom_site_occupancy
_atom_site_site_symmetry_order
_atom_site_calc_flag
_atom_site_refinement_flags_posn
_atom_site_refinement_flags_adp
_atom_site_refinement_flags_occupancy
_atom_site_disorder_assembly
_atom_site_disorder_group
O1 O 0.16793(7) 0.71185(10) 0.66021(6) 0.0218(2) Uani 1 1 d . . . . .
O2 O 0.39685(7) 0.81126(10) 0.63092(6) 0.0198(2) Uani 1 1 d . . . . .
O3 O 0.39109(8) 0.68911(11) 0.49701(6) 0.0280(2) Uani 1 1 d . . . . .
O4 O 0.47917(7) 0.67130(11) 0.88114(6) 0.0259(2) Uani 1 1 d . . . . .
N1 N 0.30578(8) 0.56767(12) 0.74865(7) 0.0181(2) Uani 1 1 d . . . . .
C1 C 0.24633(9) 0.63289(14) 0.67296(8) 0.0176(3) Uani 1 1 d . . . . .
C2 C 0.31432(9) 0.56721(14) 0.61061(8) 0.0172(3) Uani 1 1 d . . . . .
C3 C 0.38151(9) 0.49424(14) 0.70460(8) 0.0168(3) Uani 1 1 d . . . . .
H3 H 0.374390 0.378483 0.704321 0.020 Uiso 1 1 calc R U . . .
C4 C 0.49425(9) 0.54180(14) 0.73847(8) 0.0175(3) Uani 1 1 d . . . . .
C5 C 0.53551(10) 0.62564(15) 0.81931(9) 0.0207(3) Uani 1 1 d . . . . .
C6 C 0.41071(10) 0.55668(16) 0.90342(8) 0.0230(3) Uani 1 1 d . . . . .
H6A H 0.409848 0.566609 0.969041 0.028 Uiso 1 1 calc R U . . .
H6B H 0.436638 0.451521 0.893942 0.028 Uiso 1 1 calc R U . . .
C7 C 0.30210(10) 0.57609(15) 0.84446(8) 0.0206(3) Uani 1 1 d . . . . .
H7A H 0.256553 0.492997 0.858367 0.025 Uiso 1 1 calc R U . . .
H7B H 0.273481 0.677748 0.857183 0.025 Uiso 1 1 calc R U . . .
C8 C 0.63967(10) 0.67018(16) 0.84166(10) 0.0259(3) Uani 1 1 d . . . . .
H8 H 0.666293 0.729771 0.895629 0.031 Uiso 1 1 calc R U . . .
C9 C 0.70488(10) 0.62863(16) 0.78615(10) 0.0275(3) Uani 1 1 d . . . . .
H9 H 0.775452 0.661348 0.801351 0.033 Uiso 1 1 calc R U . . .
C10 C 0.66664(10) 0.53882(16) 0.70806(9) 0.0248(3) Uani 1 1 d . . . . .
H10 H 0.711519 0.505962 0.671039 0.030 Uiso 1 1 calc R U . . .
C11 C 0.56239(10) 0.49775(15) 0.68481(8) 0.0199(3) Uani 1 1 d . . . . .
H11 H 0.536395 0.437905 0.630822 0.024 Uiso 1 1 calc R U . . .
C12 C 0.25967(10) 0.45318(14) 0.53791(8) 0.0184(3) Uani 1 1 d . . . . .
C13 C 0.31299(10) 0.32876(15) 0.51117(8) 0.0211(3) Uani 1 1 d . . . . .
H13 H 0.384603 0.313653 0.539582 0.025 Uiso 1 1 calc R U . . .
C14 C 0.26195(11) 0.22679(15) 0.44323(9) 0.0236(3) Uani 1 1 d . . . . .
H14 H 0.298694 0.141950 0.425572 0.028 Uiso 1 1 calc R U . . .
C15 C 0.15738(11) 0.24840(15) 0.40098(9) 0.0241(3) Uani 1 1 d . . . . .
H15 H 0.122757 0.179035 0.354142 0.029 Uiso 1 1 calc R U . . .
C16 C 0.10384(11) 0.37122(17) 0.42734(9) 0.0253(3) Uani 1 1 d . . . . .
H16 H 0.032167 0.385652 0.398890 0.030 Uiso 1 1 calc R U . . .
C17 C 0.15466(10) 0.47387(16) 0.49547(8) 0.0226(3) Uani 1 1 d . . . . .
H17 H 0.117580 0.558356 0.513076 0.027 Uiso 1 1 calc R U . . .
C18 C 0.37125(9) 0.69345(14) 0.57120(8) 0.0183(3) Uani 1 1 d . . . . .
C19 C 0.45979(11) 0.93353(16) 0.60529(10) 0.0258(3) Uani 1 1 d . . . . .
H19A H 0.417852 0.995168 0.553620 0.031 Uiso 1 1 calc R U . . .
H19B H 0.519574 0.888066 0.585718 0.031 Uiso 1 1 calc R U . . .
C20 C 0.49761(11) 1.03540(17) 0.68832(11) 0.0312(3) Uani 1 1 d . . . . .
H20A H 0.536179 1.123759 0.671933 0.047 Uiso 1 1 calc R U . . .
H20B H 0.543343 0.975114 0.737407 0.047 Uiso 1 1 calc R U . . .
H20C H 0.437934 1.073693 0.709702 0.047 Uiso 1 1 calc R U . . .

loop_
_atom_site_aniso_label
_atom_site_aniso_U_11
_atom_site_aniso_U_22
_atom_site_aniso_U_33
_atom_site_aniso_U_23
_atom_site_aniso_U_13
_atom_site_aniso_U_12
O1 0.0209(5) 0.0216(4) 0.0226(5) -0.0006(4) 0.0047(4) 0.0032(4)
O2 0.0229(5) 0.0168(4) 0.0207(4) -0.0004(3) 0.0074(3) -0.0022(3)
O3 0.0383(6) 0.0282(5) 0.0207(5) -0.0001(4) 0.0135(4) -0.0045(4)
O4 0.0249(5) 0.0273(5) 0.0262(5) -0.0106(4) 0.0075(4) -0.0031(4)
N1 0.0176(5) 0.0218(5) 0.0153(5) -0.0006(4) 0.0050(4) 0.0018(4)
C1 0.0180(6) 0.0164(6) 0.0184(6) -0.0020(4) 0.0043(5) -0.0023(5)
C2 0.0175(6) 0.0177(6) 0.0164(6) 0.0005(5) 0.0044(5) 0.0016(5)
C3 0.0198(6) 0.0173(6) 0.0142(5) 0.0001(4) 0.0058(5) 0.0006(5)
C4 0.0183(6) 0.0154(6) 0.0188(6) 0.0031(4) 0.0046(5) 0.0011(5)
C5 0.0219(6) 0.0183(6) 0.0223(6) 0.0000(5) 0.0060(5) 0.0019(5)
C6 0.0238(6) 0.0293(7) 0.0159(6) -0.0028(5) 0.0052(5) -0.0006(5)
C7 0.0233(6) 0.0242(6) 0.0157(6) -0.0019(5) 0.0074(5) 0.0007(5)
C8 0.0235(7) 0.0212(6) 0.0305(7) -0.0024(5) 0.0014(5) -0.0020(5)
C9 0.0187(6) 0.0247(7) 0.0383(8) 0.0051(6) 0.0052(6) -0.0013(5)
C10 0.0222(7) 0.0248(7) 0.0296(7) 0.0081(5) 0.0109(5) 0.0039(5)
C11 0.0223(6) 0.0189(6) 0.0190(6) 0.0039(5) 0.0058(5) 0.0025(5)
C12 0.0224(6) 0.0193(6) 0.0138(5) 0.0014(5) 0.0049(5) -0.0020(5)
C13 0.0236(6) 0.0218(6) 0.0177(6) 0.0000(5) 0.0046(5) -0.0001(5)
C14 0.0318(7) 0.0205(6) 0.0195(6) -0.0016(5) 0.0080(5) -0.0015(5)
C15 0.0314(7) 0.0255(7) 0.0159(6) -0.0018(5) 0.0065(5) -0.0090(5)
C16 0.0228(7) 0.0330(7) 0.0190(6) 0.0003(5) 0.0026(5) -0.0051(6)
C17 0.0240(7) 0.0254(7) 0.0185(6) -0.0004(5) 0.0055(5) -0.0002(5)
C18 0.0180(6) 0.0191(6) 0.0172(6) 0.0013(5) 0.0028(5) 0.0029(5)
C19 0.0256(7) 0.0216(6) 0.0324(7) 0.0045(5) 0.0114(6) -0.0039(5)
C20 0.0267(7) 0.0234(7) 0.0424(8) -0.0025(6) 0.0061(6) -0.0047(6)

loop_
_atom_type_symbol
_atom_type_description
_atom_type_scat_dispersion_real
_atom_type_scat_dispersion_imag
_atom_type_scat_source
C C 0.0181 0.0091 'International Tables Vol C Tables 4.2.6.8 and 6.1.1.4'
H H 0.0000 0.0000 'International Tables Vol C Tables 4.2.6.8 and 6.1.1.4'
N N 0.0311 0.0180 'International Tables Vol C Tables 4.2.6.8 and 6.1.1.4'
O O 0.0492 0.0322 'International Tables Vol C Tables 4.2.6.8 and 6.1.1.4'

loop_
_geom_angle_atom_site_label_1
_geom_angle_atom_site_label_2
_geom_angle_atom_site_label_3
_geom_angle
_geom_angle_site_symmetry_1
_geom_angle_site_symmetry_3
_geom_angle_publ_flag
C18 O2 C19 116.08(10) . . ?
C5 O4 C6 115.92(10) . . ?
C1 N1 C3 97.17(9) . . ?
C1 N1 C7 131.62(11) . . ?
C7 N1 C3 131.05(10) . . ?
O1 C1 N1 132.20(11) . . ?
O1 C1 C2 134.96(11) . . ?
N1 C1 C2 92.84(9) . . ?
C1 C2 C3 83.87(8) . . ?
C12 C2 C1 115.00(10) . . ?
C12 C2 C3 116.48(10) . . ?
C12 C2 C18 112.26(10) . . ?
C18 C2 C1 112.91(10) . . ?
C18 C2 C3 113.53(10) . . ?
N1 C3 C2 86.12(8) . . ?
N1 C3 H3 110.8 . . ?
N1 C3 C4 117.35(10) . . ?
C2 C3 H3 110.8 . . ?
C4 C3 C2 118.81(10) . . ?
C4 C3 H3 110.8 . . ?
C5 C4 C3 125.09(11) . . ?
C11 C4 C3 117.18(11) . . ?
C11 C4 C5 117.73(12) . . ?
O4 C5 C4 124.43(11) . . ?
O4 C5 C8 115.26(11) . . ?
C8 C5 C4 120.31(12) . . ?
O4 C6 H6A 109.5 . . ?
O4 C6 H6B 109.5 . . ?
O4 C6 C7 110.89(11) . . ?
H6A C6 H6B 108.1 . . ?
C7 C6 H6A 109.5 . . ?
C7 C6 H6B 109.5 . . ?
N1 C7 C6 108.55(10) . . ?
N1 C7 H7A 110.0 . . ?
N1 C7 H7B 110.0 . . ?
C6 C7 H7A 110.0 . . ?
C6 C7 H7B 110.0 . . ?
H7A C7 H7B 108.4 . . ?
C5 C8 H8 119.6 . . ?
C9 C8 C5 120.79(13) . . ?
C9 C8 H8 119.6 . . ?
C8 C9 H9 120.1 . . ?
C8 C9 C10 119.74(13) . . ?
C10 C9 H9 120.1 . . ?
C9 C10 H10 120.3 . . ?
C11 C10 C9 119.33(12) . . ?
C11 C10 H10 120.3 . . ?
C4 C11 H11 119.0 . . ?
C10 C11 C4 121.99(12) . . ?
C10 C11 H11 119.0 . . ?
C13 C12 C2 121.15(11) . . ?
C17 C12 C2 119.71(11) . . ?
C17 C12 C13 119.13(11) . . ?
C12 C13 H13 119.8 . . ?
C14 C13 C12 120.34(12) . . ?
C14 C13 H13 119.8 . . ?
C13 C14 H14 119.9 . . ?
C13 C14 C15 120.24(12) . . ?
C15 C14 H14 119.9 . . ?
C14 C15 H15 120.1 . . ?
C16 C15 C14 119.78(12) . . ?
C16 C15 H15 120.1 . . ?
C15 C16 H16 119.9 . . ?
C15 C16 C17 120.22(12) . . ?
C17 C16 H16 119.9 . . ?
C12 C17 H17 119.9 . . ?
C16 C17 C12 120.30(12) . . ?
C16 C17 H17 119.9 . . ?
O2 C18 C2 110.45(10) . . ?
O3 C18 O2 124.31(12) . . ?
O3 C18 C2 125.25(11) . . ?
O2 C19 H19A 110.2 . . ?
O2 C19 H19B 110.2 . . ?
O2 C19 C20 107.47(11) . . ?
H19A C19 H19B 108.5 . . ?
C20 C19 H19A 110.2 . . ?
C20 C19 H19B 110.2 . . ?
C19 C20 H20A 109.5 . . ?
C19 C20 H20B 109.5 . . ?
C19 C20 H20C 109.5 . . ?
H20A C20 H20B 109.5 . . ?
H20A C20 H20C 109.5 . . ?
H20B C20 H20C 109.5 . . ?

loop_
_geom_bond_atom_site_label_1
_geom_bond_atom_site_label_2
_geom_bond_distance
_geom_bond_site_symmetry_2
_geom_bond_publ_flag
O1 C1 1.2171(15) . ?
O2 C18 1.3398(15) . ?
O2 C19 1.4511(15) . ?
O3 C18 1.2040(16) . ?
O4 C5 1.3813(15) . ?
O4 C6 1.4335(16) . ?
N1 C1 1.3368(16) . ?
N1 C3 1.4715(15) . ?
N1 C7 1.4504(15) . ?
C1 C2 1.5540(16) . ?
C2 C3 1.6001(16) . ?
C2 C12 1.5131(17) . ?
C2 C18 1.5212(17) . ?
C3 H3 1.0000 . ?
C3 C4 1.5129(17) . ?
C4 C5 1.4015(18) . ?
C4 C11 1.4002(17) . ?
C5 C8 1.3929(18) . ?
C6 H6A 0.9900 . ?
C6 H6B 0.9900 . ?
C6 C7 1.5039(18) . ?
C7 H7A 0.9900 . ?
C7 H7B 0.9900 . ?
C8 H8 0.9500 . ?
C8 C9 1.385(2) . ?
C9 H9 0.9500 . ?
C9 C10 1.391(2) . ?
C10 H10 0.9500 . ?
C10 C11 1.3861(18) . ?
C11 H11 0.9500 . ?
C12 C13 1.3939(18) . ?
C12 C17 1.3937(18) . ?
C13 H13 0.9500 . ?
C13 C14 1.3886(18) . ?
C14 H14 0.9500 . ?
C14 C15 1.389(2) . ?
C15 H15 0.9500 . ?
C15 C16 1.383(2) . ?
C16 H16 0.9500 . ?
C16 C17 1.3932(19) . ?
C17 H17 0.9500 . ?
C19 H19A 0.9900 . ?
C19 H19B 0.9900 . ?
C19 C20 1.505(2) . ?
C20 H20A 0.9800 . ?
C20 H20B 0.9800 . ?
C20 H20C 0.9800 . ?

loop_
_geom_torsion_atom_site_label_1
_geom_torsion_atom_site_label_2
_geom_torsion_atom_site_label_3
_geom_torsion_atom_site_label_4
_geom_torsion
_geom_torsion_site_symmetry_1
_geom_torsion_site_symmetry_2
_geom_torsion_site_symmetry_3
_geom_torsion_site_symmetry_4
_geom_torsion_publ_flag
O1 C1 C2 C3 -179.45(15) . . . . ?
O1 C1 C2 C12 -63.04(19) . . . . ?
O1 C1 C2 C18 67.56(18) . . . . ?
O4 C5 C8 C9 178.64(12) . . . . ?
O4 C6 C7 N1 56.76(13) . . . . ?
N1 C1 C2 C3 -0.32(9) . . . . ?
N1 C1 C2 C12 116.08(11) . . . . ?
N1 C1 C2 C18 -113.31(10) . . . . ?
N1 C3 C4 C5 13.21(17) . . . . ?
N1 C3 C4 C11 -167.07(11) . . . . ?
C1 N1 C3 C2 -0.34(9) . . . . ?
C1 N1 C3 C4 120.24(11) . . . . ?
C1 N1 C7 C6 -150.37(13) . . . . ?
C1 C2 C3 N1 0.29(8) . . . . ?
C1 C2 C3 C4 -118.94(11) . . . . ?
C1 C2 C12 C13 -145.89(11) . . . . ?
C1 C2 C12 C17 35.30(16) . . . . ?
C1 C2 C18 O2 33.11(13) . . . . ?
C1 C2 C18 O3 -147.04(12) . . . . ?
C2 C3 C4 C5 114.61(13) . . . . ?
C2 C3 C4 C11 -65.67(14) . . . . ?
C2 C12 C13 C14 -178.91(11) . . . . ?
C2 C12 C17 C16 178.93(11) . . . . ?
C3 N1 C1 O1 179.51(14) . . . . ?
C3 N1 C1 C2 0.35(10) . . . . ?
C3 N1 C7 C6 24.05(18) . . . . ?
C3 C2 C12 C13 -50.12(15) . . . . ?
C3 C2 C12 C17 131.07(12) . . . . ?
C3 C2 C18 O2 -60.19(13) . . . . ?
C3 C2 C18 O3 119.66(13) . . . . ?
C3 C4 C5 O4 2.6(2) . . . . ?
C3 C4 C5 C8 -176.74(12) . . . . ?
C3 C4 C11 C10 178.20(11) . . . . ?
C4 C5 C8 C9 -2.0(2) . . . . ?
C5 O4 C6 C7 -95.32(13) . . . . ?
C5 C4 C11 C10 -2.06(18) . . . . ?
C5 C8 C9 C10 -1.3(2) . . . . ?
C6 O4 C5 C4 43.78(17) . . . . ?
C6 O4 C5 C8 -136.85(12) . . . . ?
C7 N1 C1 O1 -4.7(2) . . . . ?
C7 N1 C1 C2 176.11(13) . . . . ?
C7 N1 C3 C2 -176.14(13) . . . . ?
C7 N1 C3 C4 -55.55(17) . . . . ?
C8 C9 C10 C11 2.7(2) . . . . ?
C9 C10 C11 C4 -1.07(19) . . . . ?
C11 C4 C5 O4 -177.11(11) . . . . ?
C11 C4 C5 C8 3.54(18) . . . . ?
C12 C2 C3 N1 -114.63(11) . . . . ?
C12 C2 C3 C4 126.14(12) . . . . ?
C12 C2 C18 O2 165.08(10) . . . . ?
C12 C2 C18 O3 -15.07(17) . . . . ?
C12 C13 C14 C15 0.32(19) . . . . ?
C13 C12 C17 C16 0.09(18) . . . . ?
C13 C14 C15 C16 -0.54(19) . . . . ?
C14 C15 C16 C17 0.54(19) . . . . ?
C15 C16 C17 C12 -0.3(2) . . . . ?
C17 C12 C13 C14 -0.09(18) . . . . ?
C18 O2 C19 C20 -168.70(11) . . . . ?
C18 C2 C3 N1 112.64(10) . . . . ?
C18 C2 C3 C4 -6.59(15) . . . . ?
C18 C2 C12 C13 83.19(14) . . . . ?
C18 C2 C12 C17 -95.62(13) . . . . ?
C19 O2 C18 O3 -5.15(18) . . . . ?
C19 O2 C18 C2 174.70(10) . . . . ?
